data_7035443
loop_
_publ_author_name
'Laborde, Coralie'
'Wei, Muh-Mei'
'van der Lee, Arie'
'Deydier, Eric'
'Daran, Jean-Claude'
'Volle, Jean-No\"el'
'Poli, Rinaldo'
'Pirat, Jean-Luc'
'Manoury, Eric'
'Virieux, David'

_publ_section_title
;
 Double [3 + 2]-dimerisation cascade synthesis of
 bis(triazolyl)bisphosphanes, a new scaffold for bidentate bisphosphanes.
;
_journal_issue 28
_journal_name_full 'Dalton transactions (Cambridge, England : 2003)'
_journal_page_first 12539
_journal_page_last 12545
_journal_paper_doi 10.1039/c5dt02197a
_journal_volume 44
_journal_year 2015
_chemical_formula_moiety 'C50 H46 Cl Ir N6 P2, (C H Cl3)3'
_chemical_formula_sum 'C53 H49 Cl10 Ir N6 P2'
_chemical_formula_weight 1378.62
_space_group_IT_number 2
_symmetry_cell_setting triclinic
_symmetry_space_group_name_Hall '-P 1'
_symmetry_space_group_name_H-M 'P -1'
_atom_sites_solution_hydrogens geom
_atom_sites_solution_primary direct
_atom_sites_solution_secondary difmap
_audit_creation_method SHELXL-97
_audit_update_record
;
2014-10-31 deposited with the CCDC.
2015-06-16 downloaded from the CCDC.
;
_cell_angle_alpha 113.044(2)
_cell_angle_beta 95.930(2)
_cell_angle_gamma 111.798(2)
_cell_formula_units_Z 2
_cell_length_a 14.3765(3)
_cell_length_b 14.3894(3)
_cell_length_c 16.3672(3)
_cell_measurement_reflns_used 36496
_cell_measurement_temperature 180(2)
_cell_measurement_theta_max 30.83
_cell_measurement_theta_min 2.96
_cell_volume 2767.68(13)
_computing_cell_refinement CrysAlisPro
_computing_data_collection 'CrysAlisPro (Agilent Technologies, 2012)'
_computing_data_reduction CrysAlisPro
_computing_molecular_graphics 'ORTEPIII (Burnett & Johnson, 1996); ORTEP-3 for Windows (Farrugia, 1997)'
_computing_publication_material SHELXL-97
_computing_structure_refinement 'SHELXL-97 (Sheldrick, 2008)'
_computing_structure_solution 'SIR-97 (Altomare et al., 1999)'
_diffrn_ambient_temperature 180(2)
_diffrn_detector_area_resol_mean 16.1978
_diffrn_measured_fraction_theta_full 0.972
_diffrn_measured_fraction_theta_max 0.971
_diffrn_measurement_device_type 'Xcalibur, Eos, Gemini ultra'
_diffrn_measurement_method '\w scans'
_diffrn_radiation_monochromator graphite
_diffrn_radiation_source 'Enhance (Mo) X-ray Source'
_diffrn_radiation_type MoK\a
_diffrn_radiation_wavelength 0.71073
_diffrn_reflns_av_R_equivalents 0.0329
_diffrn_reflns_av_sigmaI/netI 0.0281
_diffrn_reflns_limit_h_max 20
_diffrn_reflns_limit_h_min -20
_diffrn_reflns_limit_k_max 20
_diffrn_reflns_limit_k_min -20
_diffrn_reflns_limit_l_max 22
_diffrn_reflns_limit_l_min -23
_diffrn_reflns_number 73416
_diffrn_reflns_theta_full 30.00
_diffrn_reflns_theta_max 30.03
_diffrn_reflns_theta_min 2.97
_exptl_absorpt_coefficient_mu 2.996
_exptl_absorpt_correction_T_max 1.00000
_exptl_absorpt_correction_T_min 0.82523
_exptl_absorpt_correction_type multi-scan
_exptl_absorpt_process_details
;
Empirical absorption correction using spherical harmonics,
implemented in SCALE3 ABSPACK scaling algorithm. 
CrysAlisPro (Agilent Technologies,2012)
;
_exptl_crystal_colour yellow
_exptl_crystal_density_diffrn 1.654
_exptl_crystal_density_method 'not measured'
_exptl_crystal_description 'flattened prism'
_exptl_crystal_F_000 1372
_exptl_crystal_size_max 0.37
_exptl_crystal_size_mid 0.27
_exptl_crystal_size_min 0.06
_refine_diff_density_max 1.266
_refine_diff_density_min -1.206
_refine_diff_density_rms 0.091
_refine_ls_extinction_method none
_refine_ls_goodness_of_fit_ref 1.038
_refine_ls_hydrogen_treatment constr
_refine_ls_matrix_type full
_refine_ls_number_parameters 649
_refine_ls_number_reflns 15709
_refine_ls_number_restraints 0
_refine_ls_restrained_S_all 1.038
_refine_ls_R_factor_all 0.0328
_refine_ls_R_factor_gt 0.0262
_refine_ls_shift/su_max 0.002
_refine_ls_shift/su_mean 0.000
_refine_ls_structure_factor_coef Fsqd
_refine_ls_weighting_details 'calc w=1/[\s^2^(Fo^2^)+(0.0273P)^2^+3.0511P] where P=(Fo^2^+2Fc^2^)/3'
_refine_ls_weighting_scheme calc
_refine_ls_wR_factor_gt 0.0598
_refine_ls_wR_factor_ref 0.0629
_reflns_number_gt 14139
_reflns_number_total 15709
_reflns_threshold_expression I>2\s(I)
_cod_data_source_file c5dt02197a2.cif
_cod_data_source_block 16
_cod_depositor_comments 'Adding full bibliography for 7035438--7035443.cif.'
_cod_original_cell_volume 2767.68(10)
_cod_database_code 7035443

loop_
_symmetry_equiv_pos_as_xyz
'x, y, z'
'-x, -y, -z'

loop_
_atom_site_label
_atom_site_type_symbol
_atom_site_fract_x
_atom_site_fract_y
_atom_site_fract_z
_atom_site_U_iso_or_equiv
_atom_site_adp_type
_atom_site_occupancy
_atom_site_symmetry_multiplicity
_atom_site_calc_flag
_atom_site_refinement_flags
Ir1 Ir 0.264050(6) 0.187601(7) 0.720099(6) 0.01686(3) Uani 1 1 d .
Cl1 Cl 0.45122(4) 0.29850(5) 0.76923(4) 0.02577(11) Uani 1 1 d .
P1 P 0.28329(4) 0.06321(5) 0.58573(4) 0.01703(10) Uani 1 1 d .
P2 P 0.29693(4) 0.10829(5) 0.81791(4) 0.01750(10) Uani 1 1 d .
N2 N 0.57706(16) 0.12511(18) 0.61339(15) 0.0248(4) Uani 1 1 d .
N1 N 0.55675(14) 0.08009(16) 0.67134(14) 0.0212(4) Uani 1 1 d .
N3 N 0.48960(15) 0.11797(17) 0.57245(14) 0.0222(4) Uani 1 1 d .
N4 N 0.41829(16) -0.10540(16) 0.71793(14) 0.0229(4) Uani 1 1 d .
N5 N 0.37125(17) -0.14011(17) 0.77457(15) 0.0267(4) Uani 1 1 d .
N6 N 0.32742(16) -0.07501(17) 0.81207(14) 0.0241(4) Uani 1 1 d .
C1 C 0.2598(2) 0.3436(2) 0.80171(19) 0.0277(5) Uani 1 1 d .
H1 H 0.3282 0.4039 0.8489 0.033 Uiso 1 1 calc R
C2 C 0.1667(2) 0.3308(2) 0.8400(2) 0.0402(7) Uani 1 1 d .
H2A H 0.1470 0.3911 0.8439 0.048 Uiso 1 1 calc R
H2B H 0.1870 0.3407 0.9036 0.048 Uiso 1 1 calc R
C3 C 0.0727(2) 0.2165(2) 0.78065(19) 0.0322(6) Uani 1 1 d .
H3A H 0.0229 0.2251 0.7411 0.039 Uiso 1 1 calc R
H3B H 0.0369 0.1907 0.8217 0.039 Uiso 1 1 calc R
C4 C 0.10114(17) 0.1259(2) 0.71848(17) 0.0238(5) Uani 1 1 d .
H4 H 0.0727 0.0547 0.7243 0.029 Uiso 1 1 calc R
C5 C 0.10551(17) 0.10892(19) 0.62811(16) 0.0218(4) Uani 1 1 d .
H5 H 0.0803 0.0279 0.5822 0.026 Uiso 1 1 calc R
C6 C 0.08818(19) 0.1797(2) 0.58597(18) 0.0275(5) Uani 1 1 d .
H6A H 0.1019 0.1561 0.5248 0.033 Uiso 1 1 calc R
H6B H 0.0139 0.1649 0.5754 0.033 Uiso 1 1 calc R
C7 C 0.1565(2) 0.3047(3) 0.6453(2) 0.0436(7) Uani 1 1 d .
H7A H 0.1172 0.3386 0.6831 0.052 Uiso 1 1 calc R
H7B H 0.1752 0.3407 0.6049 0.052 Uiso 1 1 calc R
C8 C 0.2568(2) 0.3278(2) 0.7096(2) 0.0308(6) Uani 1 1 d .
H8 H 0.3228 0.3797 0.7047 0.037 Uiso 1 1 calc R
C11 C 0.45379(16) 0.04259(18) 0.66770(15) 0.0179(4) Uani 1 1 d .
C12 C 0.41184(17) 0.06832(18) 0.60468(15) 0.0190(4) Uani 1 1 d .
C13 C 0.64418(19) 0.0907(2) 0.73530(18) 0.0274(5) Uani 1 1 d .
H13A H 0.6850 0.0575 0.6992 0.033 Uiso 1 1 calc R
H13B H 0.6160 0.0476 0.7690 0.033 Uiso 1 1 calc R
C21 C 0.40627(17) -0.01476(18) 0.71967(16) 0.0189(4) Uani 1 1 d .
C22 C 0.34582(17) 0.00285(18) 0.77932(15) 0.0190(4) Uani 1 1 d .
C23 C 0.4677(2) -0.1694(2) 0.6603(2) 0.0306(5) Uani 1 1 d .
H23A H 0.5319 -0.1572 0.7006 0.037 Uiso 1 1 calc R
H23B H 0.4884 -0.1409 0.6157 0.037 Uiso 1 1 calc R
C111 C 0.27529(18) 0.10107(19) 0.49202(16) 0.0209(4) Uani 1 1 d .
C112 C 0.3514(2) 0.2066(2) 0.50760(19) 0.0281(5) Uani 1 1 d .
H112 H 0.4082 0.2521 0.5629 0.034 Uiso 1 1 calc R
C113 C 0.3439(2) 0.2447(2) 0.4425(2) 0.0353(6) Uani 1 1 d .
H113 H 0.3966 0.3152 0.4526 0.042 Uiso 1 1 calc R
C114 C 0.2598(3) 0.1804(3) 0.3630(2) 0.0383(6) Uani 1 1 d .
H114 H 0.2543 0.2075 0.3192 0.046 Uiso 1 1 calc R
C115 C 0.1837(2) 0.0766(3) 0.34695(19) 0.0363(6) Uani 1 1 d .
H115 H 0.1261 0.0325 0.2922 0.044 Uiso 1 1 calc R
C116 C 0.1918(2) 0.0370(2) 0.41113(17) 0.0270(5) Uani 1 1 d .
H116 H 0.1398 -0.0346 0.3996 0.032 Uiso 1 1 calc R
C121 C 0.19786(17) -0.08894(18) 0.53216(16) 0.0198(4) Uani 1 1 d .
C122 C 0.20239(19) -0.1644(2) 0.44913(18) 0.0261(5) Uani 1 1 d .
H122 H 0.2514 -0.1370 0.4194 0.031 Uiso 1 1 calc R
C123 C 0.1356(2) -0.2792(2) 0.4097(2) 0.0324(6) Uani 1 1 d .
H123 H 0.1377 -0.3299 0.3523 0.039 Uiso 1 1 calc R
C124 C 0.0657(2) -0.3201(2) 0.4542(2) 0.0338(6) Uani 1 1 d .
H124 H 0.0201 -0.3987 0.4271 0.041 Uiso 1 1 calc R
C125 C 0.0628(2) -0.2464(2) 0.5377(2) 0.0305(5) Uani 1 1 d .
H125 H 0.0161 -0.2743 0.5689 0.037 Uiso 1 1 calc R
C126 C 0.12829(19) -0.1313(2) 0.57599(17) 0.0239(5) Uani 1 1 d .
H126 H 0.1254 -0.0808 0.6331 0.029 Uiso 1 1 calc R
C161 C 0.71562(19) 0.2126(2) 0.80457(18) 0.0277(5) Uani 1 1 d .
C162 C 0.8199(2) 0.2613(3) 0.8073(2) 0.0392(7) Uani 1 1 d .
H162 H 0.8465 0.2182 0.7651 0.047 Uiso 1 1 calc R
C163 C 0.8856(3) 0.3731(3) 0.8718(3) 0.0572(10) Uani 1 1 d .
H163 H 0.9569 0.4066 0.8733 0.069 Uiso 1 1 calc R
C164 C 0.8477(3) 0.4350(3) 0.9333(3) 0.0620(11) Uani 1 1 d .
H164 H 0.8930 0.5113 0.9775 0.074 Uiso 1 1 calc R
C165 C 0.7447(3) 0.3875(3) 0.9313(2) 0.0534(9) Uani 1 1 d .
H165 H 0.7188 0.4310 0.9742 0.064 Uiso 1 1 calc R
C166 C 0.6781(2) 0.2761(3) 0.8669(2) 0.0378(6) Uani 1 1 d .
H166 H 0.6068 0.2435 0.8655 0.045 Uiso 1 1 calc R
C211 C 0.18066(18) 0.0347(2) 0.84633(17) 0.0248(5) Uani 1 1 d .
C212 C 0.1478(2) 0.1012(3) 0.91279(19) 0.0345(6) Uani 1 1 d .
H212 H 0.1929 0.1795 0.9508 0.041 Uiso 1 1 calc R
C213 C 0.0494(3) 0.0531(4) 0.9235(2) 0.0498(9) Uani 1 1 d .
H213 H 0.0271 0.0992 0.9682 0.060 Uiso 1 1 calc R
C214 C -0.0159(2) -0.0601(4) 0.8703(3) 0.0555(10) Uani 1 1 d .
H214 H -0.0835 -0.0918 0.8775 0.067 Uiso 1 1 calc R
C215 C 0.0161(2) -0.1280(3) 0.8066(2) 0.0441(8) Uani 1 1 d .
H215 H -0.0288 -0.2067 0.7708 0.053 Uiso 1 1 calc R
C216 C 0.1146(2) -0.0813(2) 0.79434(19) 0.0308(5) Uani 1 1 d .
H216 H 0.1367 -0.1285 0.7505 0.037 Uiso 1 1 calc R
C221 C 0.39088(18) 0.2092(2) 0.93340(16) 0.0224(4) Uani 1 1 d .
C222 C 0.4052(2) 0.3201(2) 0.97405(18) 0.0289(5) Uani 1 1 d .
H222 H 0.3684 0.3432 0.9406 0.035 Uiso 1 1 calc R
C223 C 0.4722(2) 0.3976(2) 1.06268(18) 0.0337(6) Uani 1 1 d .
H223 H 0.4811 0.4731 1.0896 0.040 Uiso 1 1 calc R
C224 C 0.5260(2) 0.3649(3) 1.1118(2) 0.0401(7) Uani 1 1 d .
H224 H 0.5720 0.4179 1.1725 0.048 Uiso 1 1 calc R
C225 C 0.5131(3) 0.2552(3) 1.0727(2) 0.0440(7) Uani 1 1 d .
H225 H 0.5499 0.2326 1.1065 0.053 Uiso 1 1 calc R
C226 C 0.4457(2) 0.1776(2) 0.98352(19) 0.0339(6) Uani 1 1 d .
H226 H 0.4373 0.1022 0.9568 0.041 Uiso 1 1 calc R
C261 C 0.3945(2) -0.2940(2) 0.60804(19) 0.0277(5) Uani 1 1 d .
C262 C 0.4101(2) -0.3683(2) 0.6352(2) 0.0376(6) Uani 1 1 d .
H262 H 0.4660 -0.3404 0.6881 0.045 Uiso 1 1 calc R
C263 C 0.3440(3) -0.4835(3) 0.5849(3) 0.0460(8) Uani 1 1 d .
H263 H 0.3560 -0.5346 0.6025 0.055 Uiso 1 1 calc R
C264 C 0.2618(3) -0.5237(3) 0.5102(2) 0.0455(8) Uani 1 1 d .
H264 H 0.2158 -0.6024 0.4769 0.055 Uiso 1 1 calc R
C265 C 0.2455(3) -0.4506(3) 0.4832(2) 0.0493(8) Uani 1 1 d .
H265 H 0.1883 -0.4787 0.4312 0.059 Uiso 1 1 calc R
C266 C 0.3123(3) -0.3361(3) 0.5315(2) 0.0423(7) Uani 1 1 d .
H266 H 0.3015 -0.2860 0.5118 0.051 Uiso 1 1 calc R
C100 C 0.1373(3) 0.6539(3) 0.7783(2) 0.0469(8) Uani 1 1 d .
H100 H 0.1696 0.7375 0.8190 0.056 Uiso 1 1 calc R
Cl11 Cl 0.21095(12) 0.60133(13) 0.81755(13) 0.1121(6) Uani 1 1 d .
Cl12 Cl 0.00795(9) 0.59437(11) 0.78296(10) 0.0864(4) Uani 1 1 d .
Cl13 Cl 0.13552(10) 0.62901(9) 0.66495(8) 0.0772(3) Uani 1 1 d .
C200 C -0.2739(3) 0.0312(4) 0.9681(2) 0.0537(9) Uani 1 1 d .
H200 H -0.2665 0.0177 1.0233 0.064 Uiso 1 1 calc R
Cl21 Cl -0.38333(8) 0.05578(11) 0.95506(8) 0.0684(3) Uani 1 1 d .
Cl22 Cl -0.16037(10) 0.14988(13) 0.98803(10) 0.0869(4) Uani 1 1 d .
Cl23 Cl -0.29020(11) -0.08879(15) 0.87094(9) 0.1099(6) Uani 1 1 d .
C300 C 0.6664(3) 0.5197(3) 0.7662(3) 0.0550(9) Uani 1 1 d .
H300 H 0.6174 0.4958 0.8011 0.066 Uiso 1 1 calc R
Cl31 Cl 0.70365(9) 0.41433(9) 0.71515(7) 0.0609(2) Uani 1 1 d .
Cl32 Cl 0.77475(14) 0.64537(12) 0.84569(15) 0.1397(8) Uani 1 1 d .
Cl33 Cl 0.59923(15) 0.53709(17) 0.68238(14) 0.1188(6) Uani 1 1 d .

loop_
_atom_site_aniso_label
_atom_site_aniso_U_11
_atom_site_aniso_U_22
_atom_site_aniso_U_33
_atom_site_aniso_U_23
_atom_site_aniso_U_13
_atom_site_aniso_U_12
Ir1 0.01425(4) 0.01705(4) 0.01734(4) 0.00718(3) 0.00365(3) 0.00626(3)
Cl1 0.0161(2) 0.0223(3) 0.0268(3) 0.0050(2) 0.0047(2) 0.0040(2)
P1 0.0145(2) 0.0177(2) 0.0170(3) 0.0078(2) 0.0037(2) 0.0058(2)
P2 0.0166(2) 0.0189(2) 0.0168(3) 0.0076(2) 0.0056(2) 0.0084(2)
N2 0.0193(9) 0.0273(10) 0.0275(10) 0.0133(9) 0.0094(8) 0.0090(8)
N1 0.0150(9) 0.0230(9) 0.0242(10) 0.0104(8) 0.0056(7) 0.0078(7)
N3 0.0191(9) 0.0229(9) 0.0217(9) 0.0093(8) 0.0072(8) 0.0074(8)
N4 0.0224(9) 0.0198(9) 0.0289(10) 0.0115(8) 0.0091(8) 0.0113(8)
N5 0.0291(11) 0.0228(10) 0.0318(11) 0.0151(9) 0.0105(9) 0.0124(9)
N6 0.0261(10) 0.0225(9) 0.0263(10) 0.0132(8) 0.0081(8) 0.0115(8)
C1 0.0247(12) 0.0195(10) 0.0359(14) 0.0090(10) 0.0071(10) 0.0115(9)
C2 0.0370(15) 0.0332(14) 0.0480(18) 0.0102(13) 0.0161(13) 0.0218(13)
C3 0.0290(13) 0.0354(14) 0.0339(14) 0.0133(12) 0.0139(11) 0.0181(11)
C4 0.0151(10) 0.0253(11) 0.0290(12) 0.0123(10) 0.0052(9) 0.0078(9)
C5 0.0149(10) 0.0212(10) 0.0243(11) 0.0077(9) 0.0027(8) 0.0068(8)
C6 0.0235(12) 0.0320(13) 0.0276(12) 0.0140(10) 0.0026(10) 0.0144(10)
C7 0.0363(15) 0.0352(15) 0.0537(19) 0.0268(15) -0.0045(14) 0.0084(13)
C8 0.0254(12) 0.0224(11) 0.0401(15) 0.0173(11) -0.0003(11) 0.0059(10)
C11 0.0145(9) 0.0176(9) 0.0198(10) 0.0070(8) 0.0050(8) 0.0074(8)
C12 0.0173(10) 0.0177(10) 0.0186(10) 0.0067(8) 0.0060(8) 0.0064(8)
C13 0.0192(11) 0.0321(13) 0.0332(13) 0.0160(11) 0.0066(10) 0.0133(10)
C21 0.0163(10) 0.0175(10) 0.0210(10) 0.0075(8) 0.0036(8) 0.0077(8)
C22 0.0184(10) 0.0185(10) 0.0182(10) 0.0079(8) 0.0042(8) 0.0074(8)
C23 0.0306(13) 0.0258(12) 0.0424(15) 0.0153(11) 0.0162(12) 0.0186(11)
C111 0.0227(11) 0.0238(11) 0.0195(10) 0.0111(9) 0.0079(9) 0.0120(9)
C112 0.0292(12) 0.0241(11) 0.0302(13) 0.0141(10) 0.0083(10) 0.0097(10)
C113 0.0436(16) 0.0322(14) 0.0413(16) 0.0245(13) 0.0201(13) 0.0181(12)
C114 0.0534(18) 0.0489(17) 0.0339(15) 0.0299(14) 0.0206(13) 0.0307(15)
C115 0.0413(16) 0.0467(16) 0.0252(13) 0.0197(12) 0.0056(12) 0.0219(14)
C116 0.0273(12) 0.0310(12) 0.0242(12) 0.0139(10) 0.0074(10) 0.0136(10)
C121 0.0161(10) 0.0187(10) 0.0215(11) 0.0089(9) 0.0020(8) 0.0063(8)
C122 0.0238(11) 0.0257(12) 0.0280(12) 0.0102(10) 0.0088(10) 0.0125(10)
C123 0.0339(14) 0.0217(11) 0.0336(14) 0.0053(10) 0.0061(11) 0.0136(11)
C124 0.0285(13) 0.0183(11) 0.0435(16) 0.0120(11) 0.0001(11) 0.0049(10)
C125 0.0259(12) 0.0266(12) 0.0388(14) 0.0202(11) 0.0078(11) 0.0067(10)
C126 0.0235(11) 0.0240(11) 0.0240(11) 0.0130(9) 0.0054(9) 0.0090(9)
C161 0.0193(11) 0.0348(13) 0.0277(12) 0.0165(11) 0.0020(9) 0.0099(10)
C162 0.0193(12) 0.0542(18) 0.0354(15) 0.0210(14) 0.0029(11) 0.0091(12)
C163 0.0253(15) 0.062(2) 0.053(2) 0.0229(18) -0.0053(14) -0.0034(15)
C164 0.050(2) 0.048(2) 0.0421(19) 0.0051(16) -0.0134(16) 0.0013(17)
C165 0.056(2) 0.0465(19) 0.0339(17) 0.0032(14) 0.0005(15) 0.0197(17)
C166 0.0302(14) 0.0435(16) 0.0342(15) 0.0145(13) 0.0064(12) 0.0159(13)
C211 0.0194(11) 0.0378(13) 0.0242(11) 0.0196(11) 0.0090(9) 0.0137(10)
C212 0.0324(14) 0.0530(17) 0.0305(14) 0.0246(13) 0.0177(11) 0.0238(13)
C213 0.0422(18) 0.090(3) 0.0481(19) 0.045(2) 0.0323(16) 0.0412(19)
C214 0.0260(15) 0.097(3) 0.064(2) 0.059(2) 0.0238(16) 0.0217(18)
C215 0.0234(13) 0.059(2) 0.0486(18) 0.0383(17) 0.0058(13) 0.0043(13)
C216 0.0235(12) 0.0383(14) 0.0323(13) 0.0235(12) 0.0068(10) 0.0084(11)
C221 0.0211(11) 0.0235(11) 0.0182(10) 0.0069(9) 0.0048(9) 0.0090(9)
C222 0.0339(13) 0.0267(12) 0.0235(12) 0.0090(10) 0.0064(10) 0.0145(11)
C223 0.0396(15) 0.0256(12) 0.0241(12) 0.0044(10) 0.0061(11) 0.0116(11)
C224 0.0409(16) 0.0349(15) 0.0221(13) 0.0042(11) -0.0028(11) 0.0078(13)
C225 0.0460(18) 0.0425(16) 0.0301(15) 0.0106(13) -0.0090(13) 0.0187(14)
C226 0.0370(15) 0.0302(13) 0.0278(13) 0.0079(11) -0.0010(11) 0.0170(12)
C261 0.0331(13) 0.0238(11) 0.0331(13) 0.0138(10) 0.0151(11) 0.0177(10)
C262 0.0436(16) 0.0329(14) 0.0463(17) 0.0231(13) 0.0136(13) 0.0219(13)
C263 0.057(2) 0.0325(15) 0.060(2) 0.0280(15) 0.0225(17) 0.0239(15)
C264 0.057(2) 0.0246(13) 0.0456(18) 0.0111(13) 0.0207(16) 0.0128(14)
C265 0.056(2) 0.0375(16) 0.0373(17) 0.0113(14) 0.0022(15) 0.0137(15)
C266 0.0553(19) 0.0325(14) 0.0392(16) 0.0169(13) 0.0064(14) 0.0216(14)
C100 0.0467(18) 0.0321(15) 0.053(2) 0.0201(14) 0.0072(15) 0.0099(14)
Cl11 0.0960(10) 0.0876(9) 0.1577(15) 0.0749(10) -0.0070(10) 0.0387(8)
Cl12 0.0595(6) 0.0712(7) 0.0971(9) 0.0250(7) 0.0340(6) 0.0108(5)
Cl13 0.0783(7) 0.0511(5) 0.0550(6) 0.0181(5) 0.0096(5) -0.0076(5)
C200 0.058(2) 0.082(3) 0.0387(17) 0.0296(18) 0.0164(16) 0.047(2)
Cl21 0.0679(6) 0.1211(9) 0.0748(7) 0.0699(7) 0.0421(5) 0.0688(7)
Cl22 0.0638(7) 0.1168(11) 0.0934(9) 0.0569(8) 0.0316(7) 0.0431(7)
Cl23 0.0765(8) 0.1418(13) 0.0692(8) -0.0057(8) 0.0153(6) 0.0675(9)
C300 0.055(2) 0.0439(18) 0.070(2) 0.0254(18) 0.0346(19) 0.0226(17)
Cl31 0.0799(7) 0.0599(5) 0.0662(6) 0.0348(5) 0.0330(5) 0.0455(5)
Cl32 0.1000(11) 0.0577(7) 0.1592(17) -0.0093(9) 0.0514(11) -0.0048(7)
Cl33 0.1347(14) 0.1688(16) 0.1725(17) 0.1301(15) 0.0874(13) 0.1208(14)

loop_
_atom_type_symbol
_atom_type_description
_atom_type_scat_dispersion_real
_atom_type_scat_dispersion_imag
_atom_type_scat_source
C C 0.0033 0.0016 'International Tables Vol C Tables 4.2.6.8 and 6.1.1.4'
H H 0.0000 0.0000 'International Tables Vol C Tables 4.2.6.8 and 6.1.1.4'
N N 0.0061 0.0033 'International Tables Vol C Tables 4.2.6.8 and 6.1.1.4'
P P 0.1023 0.0942 'International Tables Vol C Tables 4.2.6.8 and 6.1.1.4'
Cl Cl 0.1484 0.1585 'International Tables Vol C Tables 4.2.6.8 and 6.1.1.4'
Ir Ir -1.4442 7.9887 'International Tables Vol C Tables 4.2.6.8 and 6.1.1.4'

loop_
_geom_angle_atom_site_label_1
_geom_angle_atom_site_label_2
_geom_angle_atom_site_label_3
_geom_angle
C8 Ir1 C1 39.03(11)
C8 Ir1 C4 88.81(10)
C1 Ir1 C4 79.38(9)
C8 Ir1 C5 78.46(9)
C1 Ir1 C5 93.91(9)
C4 Ir1 C5 37.89(9)
C8 Ir1 P1 112.80(8)
C1 Ir1 P1 151.42(8)
C4 Ir1 P1 110.44(7)
C5 Ir1 P1 81.00(6)
C8 Ir1 P2 148.12(8)
C1 Ir1 P2 109.72(8)
C4 Ir1 P2 90.44(7)
C5 Ir1 P2 118.13(7)
P1 Ir1 P2 97.277(19)
C8 Ir1 Cl1 85.79(7)
C1 Ir1 Cl1 85.79(7)
C4 Ir1 Cl1 162.19(7)
C5 Ir1 Cl1 154.82(7)
P1 Ir1 Cl1 87.27(2)
P2 Ir1 Cl1 85.30(2)
C12 P1 C111 103.02(10)
C12 P1 C121 101.64(10)
C111 P1 C121 105.36(11)
C12 P1 Ir1 112.22(7)
C111 P1 Ir1 112.57(8)
C121 P1 Ir1 120.18(8)
C22 P2 C211 101.29(11)
C22 P2 C221 100.90(10)
C211 P2 C221 102.05(11)
C22 P2 Ir1 120.15(7)
C211 P2 Ir1 113.65(8)
C221 P2 Ir1 116.15(8)
N3 N2 N1 108.02(18)
N2 N1 C11 110.49(19)
N2 N1 C13 119.22(19)
C11 N1 C13 129.7(2)
N2 N3 C12 108.7(2)
N5 N4 C21 111.10(19)
N5 N4 C23 119.5(2)
C21 N4 C23 129.3(2)
N6 N5 N4 107.46(19)
N5 N6 C22 109.4(2)
C8 C1 C2 124.3(3)
C8 C1 Ir1 69.94(14)
C2 C1 Ir1 114.55(18)
C1 C2 C3 112.5(2)
C2 C3 C4 113.4(2)
C5 C4 C3 121.6(2)
C5 C4 Ir1 71.80(13)
C3 C4 Ir1 114.64(17)
C4 C5 C6 124.2(2)
C4 C5 Ir1 70.31(13)
C6 C5 Ir1 113.26(16)
C7 C6 C5 113.5(2)
C6 C7 C8 111.2(2)
C1 C8 C7 119.5(3)
C1 C8 Ir1 71.02(14)
C7 C8 Ir1 117.31(18)
N1 C11 C12 104.41(19)
N1 C11 C21 123.8(2)
C12 C11 C21 131.8(2)
N3 C12 C11 108.34(19)
N3 C12 P1 125.29(17)
C11 C12 P1 125.32(17)
N1 C13 C161 111.8(2)
N4 C21 C22 104.2(2)
N4 C21 C11 122.3(2)
C22 C21 C11 133.5(2)
N6 C22 C21 107.80(19)
N6 C22 P2 121.31(17)
C21 C22 P2 130.86(17)
N4 C23 C261 111.4(2)
C116 C111 C112 118.7(2)
C116 C111 P1 123.25(18)
C112 C111 P1 117.62(18)
C113 C112 C111 120.3(3)
C114 C113 C112 120.1(3)
C113 C114 C115 120.3(3)
C114 C115 C116 119.8(3)
C115 C116 C111 120.7(2)
C126 C121 C122 118.8(2)
C126 C121 P1 119.47(18)
C122 C121 P1 121.72(18)
C123 C122 C121 120.3(2)
C122 C123 C124 120.1(2)
C125 C124 C123 120.0(2)
C124 C125 C126 119.7(2)
C121 C126 C125 121.1(2)
C166 C161 C162 119.4(3)
C166 C161 C13 120.4(2)
C162 C161 C13 120.2(3)
C161 C162 C163 120.0(3)
C164 C163 C162 120.1(3)
C163 C164 C165 120.4(3)
C164 C165 C166 120.1(3)
C161 C166 C165 120.1(3)
C212 C211 C216 118.6(2)
C212 C211 P2 117.4(2)
C216 C211 P2 123.10(19)
C213 C212 C211 120.2(3)
C214 C213 C212 120.6(3)
C213 C214 C215 120.2(3)
C214 C215 C216 120.1(3)
C211 C216 C215 120.2(3)
C226 C221 C222 118.4(2)
C226 C221 P2 122.23(19)
C222 C221 P2 119.35(19)
C223 C222 C221 121.0(2)
C224 C223 C222 120.0(3)
C225 C224 C223 120.0(3)
C224 C225 C226 119.9(3)
C221 C226 C225 120.7(3)
C266 C261 C262 119.1(3)
C266 C261 C23 120.6(2)
C262 C261 C23 120.3(3)
C261 C262 C263 120.0(3)
C264 C263 C262 120.3(3)
C263 C264 C265 120.1(3)
C264 C265 C266 120.0(3)
C261 C266 C265 120.5(3)
Cl11 C100 Cl13 110.9(2)
Cl11 C100 Cl12 111.5(2)
Cl13 C100 Cl12 109.3(2)
Cl23 C200 Cl21 110.5(2)
Cl23 C200 Cl22 111.0(2)
Cl21 C200 Cl22 110.3(2)
Cl31 C300 Cl32 110.4(2)
Cl31 C300 Cl33 111.0(2)
Cl32 C300 Cl33 112.0(2)

loop_
_geom_bond_atom_site_label_1
_geom_bond_atom_site_label_2
_geom_bond_distance
Ir1 C8 2.130(2)
Ir1 C1 2.144(2)
Ir1 C4 2.168(2)
Ir1 C5 2.187(2)
Ir1 P1 2.3512(6)
Ir1 P2 2.4007(6)
Ir1 Cl1 2.4069(6)
P1 C12 1.811(2)
P1 C111 1.824(2)
P1 C121 1.830(2)
P2 C22 1.824(2)
P2 C211 1.834(2)
P2 C221 1.837(2)
N2 N3 1.310(3)
N2 N1 1.343(3)
N1 C11 1.360(3)
N1 C13 1.469(3)
N3 C12 1.364(3)
N4 N5 1.344(3)
N4 C21 1.368(3)
N4 C23 1.479(3)
N5 N6 1.311(3)
N6 C22 1.375(3)
C1 C8 1.428(4)
C1 C2 1.517(4)
C2 C3 1.517(4)
C3 C4 1.532(3)
C4 C5 1.414(3)
C5 C6 1.510(3)
C6 C7 1.505(4)
C7 C8 1.534(4)
C11 C12 1.379(3)
C11 C21 1.457(3)
C13 C161 1.510(4)
C21 C22 1.385(3)
C23 C261 1.505(4)
C111 C116 1.392(3)
C111 C112 1.405(3)
C112 C113 1.387(4)
C113 C114 1.383(4)
C114 C115 1.385(4)
C115 C116 1.391(4)
C121 C126 1.387(3)
C121 C122 1.395(3)
C122 C123 1.388(4)
C123 C124 1.390(4)
C124 C125 1.380(4)
C125 C126 1.390(3)
C161 C166 1.384(4)
C161 C162 1.387(4)
C162 C163 1.389(5)
C163 C164 1.370(6)
C164 C165 1.373(6)
C165 C166 1.388(4)
C211 C212 1.396(4)
C211 C216 1.398(4)
C212 C213 1.390(4)
C213 C214 1.371(6)
C214 C215 1.373(5)
C215 C216 1.398(4)
C221 C226 1.388(3)
C221 C222 1.388(3)
C222 C223 1.387(4)
C223 C224 1.379(4)
C224 C225 1.379(4)
C225 C226 1.394(4)
C261 C266 1.379(4)
C261 C262 1.386(4)
C262 C263 1.389(4)
C263 C264 1.366(5)
C264 C265 1.372(5)
C265 C266 1.382(4)
C100 Cl11 1.716(4)
C100 Cl13 1.742(4)
C100 Cl12 1.759(4)
C200 Cl23 1.743(4)
C200 Cl21 1.746(3)
C200 Cl22 1.752(4)
C300 Cl31 1.729(4)
C300 Cl32 1.742(4)
C300 Cl33 1.746(5)
